data_4063763
loop_
_publ_author_name
'Liu, Zhizhou'
'Gao, Wei'
'Liu, Xiaoming'
'Luo, Xuyang'
'Cui, Dongmei'
'Mu, Ying'

_publ_section_title
;
 Pincer Chromium(II) and Chromium(III) Complexes Supported by
 Bis(imino)aryl NCN ligands: Synthesis and Catalysis on Isoprene
 Polymerization
;
_journal_issue 4
_journal_name_full Organometallics
_journal_page_first 752
_journal_paper_doi 10.1021/om1009236
_journal_volume 30
_journal_year 2011
_chemical_formula_sum 'C63 H64 Cl4 Cr3 N4'
_chemical_formula_weight 1174.98
_chemical_name_systematic
; 
 ? 
;
_space_group_IT_number 15
_symmetry_cell_setting monoclinic
_symmetry_space_group_name_Hall '-C 2yc'
_symmetry_space_group_name_H-M 'C 1 2/c 1'
_atom_sites_solution_hydrogens geom
_atom_sites_solution_primary direct
_atom_sites_solution_secondary difmap
_audit_creation_method SHELXL-97
_cell_angle_alpha 90.00
_cell_angle_beta 119.3960(10)
_cell_angle_gamma 90.00
_cell_formula_units_Z 4
_cell_length_a 24.9698(12)
_cell_length_b 13.2003(6)
_cell_length_c 20.3508(10)
_cell_measurement_temperature 185(2)
_cell_volume 5844.2(5)
_computing_cell_refinement 'Bruker SMART'
_computing_data_collection 'Bruker SMART'
_computing_data_reduction 'Bruker SAINT'
_computing_molecular_graphics 'Bruker SHELXTL'
_computing_publication_material 'Bruker SHELXTL'
_computing_structure_refinement 'SHELXL-97 (Sheldrick, 1997)'
_computing_structure_solution 'SHELXS-97 (Sheldrick, 1990)'
_diffrn_ambient_temperature 185(2)
_diffrn_measured_fraction_theta_full 0.997
_diffrn_measured_fraction_theta_max 0.997
_diffrn_measurement_device_type 'CCD area detector'
_diffrn_measurement_method 'phi and omega scan'
_diffrn_radiation_monochromator graphite
_diffrn_radiation_source 'fine-focus sealed tube'
_diffrn_radiation_type MoK\a
_diffrn_radiation_wavelength 0.71073
_diffrn_reflns_av_R_equivalents 0.0417
_diffrn_reflns_av_sigmaI/netI 0.0563
_diffrn_reflns_limit_h_max 30
_diffrn_reflns_limit_h_min -30
_diffrn_reflns_limit_k_max 16
_diffrn_reflns_limit_k_min -11
_diffrn_reflns_limit_l_max 25
_diffrn_reflns_limit_l_min -18
_diffrn_reflns_number 14932
_diffrn_reflns_theta_full 26.05
_diffrn_reflns_theta_max 26.05
_diffrn_reflns_theta_min 1.80
_exptl_absorpt_coefficient_mu 0.773
_exptl_absorpt_correction_T_max 0.8012
_exptl_absorpt_correction_T_min 0.6541
_exptl_absorpt_correction_type multi-scan
_exptl_crystal_colour blue
_exptl_crystal_density_diffrn 1.335
_exptl_crystal_density_method 'not measured'
_exptl_crystal_description block
_exptl_crystal_F_000 2440
_exptl_crystal_size_max 0.60
_exptl_crystal_size_mid 0.50
_exptl_crystal_size_min 0.30
_refine_diff_density_max 0.699
_refine_diff_density_min -0.423
_refine_diff_density_rms 0.078
_refine_ls_extinction_method none
_refine_ls_goodness_of_fit_ref 1.028
_refine_ls_hydrogen_treatment constr
_refine_ls_matrix_type full
_refine_ls_number_parameters 324
_refine_ls_number_reflns 5753
_refine_ls_number_restraints 0
_refine_ls_restrained_S_all 1.028
_refine_ls_R_factor_all 0.0948
_refine_ls_R_factor_gt 0.0567
_refine_ls_shift/su_max 0.000
_refine_ls_shift/su_mean 0.000
_refine_ls_structure_factor_coef Fsqd
_refine_ls_weighting_details 'calc w=1/[\s^2^(Fo^2^)+(0.0779P)^2^+7.9145P] where P=(Fo^2^+2Fc^2^)/3'
_refine_ls_weighting_scheme calc
_refine_ls_wR_factor_gt 0.1393
_refine_ls_wR_factor_ref 0.1604
_reflns_number_gt 3754
_reflns_number_total 5753
_reflns_threshold_expression >2sigma(I)
_cod_data_source_file om1009236_si_001.cif
_cod_data_source_block complex_1b
_cod_depositor_comments
;
The following automatic conversions were performed:

'_symmetry_cell_setting' value 'Monoclinic' changed to 'monoclinic'
according to /home/saulius/struct/CIF-dictionaries/cif_core.dic
dictionary named 'cif_core.dic' version 2.4.1 from
2010-06-29.

'_exptl_absorpt_correction_type' value 'Multi-scan'
changed to 'multi-scan' according to
/home/saulius/struct/CIF-dictionaries/cif_core.dic dictionary named
'cif_core.dic' version 2.4.1 from 2010-06-29.

Automatic conversion script
Id: cif_fix_values 1715 2011-07-08 13:25:40Z adriana 
;
_cod_original_sg_symbol_H-M C2/c
_cod_database_code 4063763

loop_
_symmetry_equiv_pos_as_xyz
'x, y, z'
'-x, y, -z+1/2'
'x+1/2, y+1/2, z'
'-x+1/2, y+1/2, -z+1/2'
'-x, -y, -z'
'x, -y, z-1/2'
'-x+1/2, -y+1/2, -z'
'x+1/2, -y+1/2, z-1/2'

loop_
_atom_site_label
_atom_site_type_symbol
_atom_site_fract_x
_atom_site_fract_y
_atom_site_fract_z
_atom_site_U_iso_or_equiv
_atom_site_adp_type
_atom_site_occupancy
_atom_site_symmetry_multiplicity
_atom_site_calc_flag
_atom_site_refinement_flags
C1 C 0.16654(18) 0.6661(4) 0.2076(2) 0.0530(12) Uani 1 1 d .
C2 C 0.10268(19) 0.6670(4) 0.1709(3) 0.0648(15) Uani 1 1 d .
C3 C 0.0683(2) 0.6441(5) 0.0942(3) 0.0757(18) Uani 1 1 d .
H3 H 0.0247 0.6462 0.0693 0.091 Uiso 1 1 calc R
C4 C 0.0984(2) 0.6184(5) 0.0548(3) 0.0698(16) Uani 1 1 d .
H4 H 0.0751 0.6029 0.0026 0.084 Uiso 1 1 calc R
C5 C 0.1624(2) 0.6149(4) 0.0905(3) 0.0605(13) Uani 1 1 d .
H5 H 0.1828 0.5958 0.0634 0.073 Uiso 1 1 calc R
C6 C 0.19580(18) 0.6399(4) 0.1664(2) 0.0495(11) Uani 1 1 d .
C7 C 0.0799(2) 0.6952(5) 0.2221(3) 0.0740(17) Uani 1 1 d .
H7 H 0.0372 0.7025 0.2049 0.089 Uiso 1 1 calc R
C8 C 0.26247(18) 0.6428(4) 0.2141(2) 0.0468(11) Uani 1 1 d .
H8 H 0.2887 0.6260 0.1943 0.056 Uiso 1 1 calc R
C9 C 0.10108(19) 0.7426(5) 0.3444(2) 0.0620(15) Uani 1 1 d .
C10 C 0.08657(18) 0.8449(5) 0.3452(3) 0.0650(15) Uani 1 1 d .
C11 C 0.0737(2) 0.8769(5) 0.4014(3) 0.0669(15) Uani 1 1 d .
H11 H 0.0632 0.9457 0.4030 0.080 Uiso 1 1 calc R
C12 C 0.0761(2) 0.8102(5) 0.4544(3) 0.0700(16) Uani 1 1 d .
H12 H 0.0677 0.8336 0.4925 0.084 Uiso 1 1 calc R
C13 C 0.09047(19) 0.7098(5) 0.4533(3) 0.0628(15) Uani 1 1 d .
H13 H 0.0922 0.6649 0.4908 0.075 Uiso 1 1 calc R
C14 C 0.10260(19) 0.6735(5) 0.3971(3) 0.0632(15) Uani 1 1 d .
C15 C 0.1128(2) 0.5613(5) 0.3941(3) 0.0800(18) Uani 1 1 d .
H15A H 0.1350 0.5503 0.3656 0.096 Uiso 1 1 calc R
H15B H 0.1394 0.5364 0.4462 0.096 Uiso 1 1 calc R
C16 C 0.0545(3) 0.4996(6) 0.3581(4) 0.121(3) Uani 1 1 d .
H16A H 0.0319 0.5104 0.3856 0.182 Uiso 1 1 calc R
H16B H 0.0647 0.4277 0.3598 0.182 Uiso 1 1 calc R
H16C H 0.0289 0.5208 0.3055 0.182 Uiso 1 1 calc R
C17 C 0.0865(2) 0.9173(5) 0.2882(3) 0.0785(19) Uani 1 1 d .
H17A H 0.0489 0.9050 0.2393 0.094 Uiso 1 1 calc R
H17B H 0.1221 0.9012 0.2813 0.094 Uiso 1 1 calc R
C18 C 0.0891(3) 1.0300(6) 0.3066(4) 0.101(2) Uani 1 1 d .
H18A H 0.0516 1.0494 0.3077 0.152 Uiso 1 1 calc R
H18B H 0.0923 1.0697 0.2679 0.152 Uiso 1 1 calc R
H18C H 0.1250 1.0433 0.3560 0.152 Uiso 1 1 calc R
C19 C 0.35142(17) 0.6690(4) 0.3280(2) 0.0445(11) Uani 1 1 d .
C20 C 0.3825(2) 0.7602(4) 0.3402(3) 0.0546(12) Uani 1 1 d .
C21 C 0.4468(2) 0.7582(5) 0.3795(3) 0.0688(16) Uani 1 1 d .
H21 H 0.4692 0.8195 0.3883 0.083 Uiso 1 1 calc R
C22 C 0.4776(2) 0.6686(5) 0.4053(3) 0.0696(17) Uani 1 1 d .
H22 H 0.5212 0.6680 0.4306 0.083 Uiso 1 1 calc R
C23 C 0.4460(2) 0.5792(5) 0.3952(3) 0.0634(15) Uani 1 1 d .
H23 H 0.4684 0.5181 0.4147 0.076 Uiso 1 1 calc R
C24 C 0.38150(19) 0.5766(4) 0.3566(2) 0.0505(12) Uani 1 1 d .
C25 C 0.3468(2) 0.4801(4) 0.3474(3) 0.0641(14) Uani 1 1 d .
H25A H 0.3053 0.4977 0.3389 0.077 Uiso 1 1 calc R
H25B H 0.3414 0.4454 0.3014 0.077 Uiso 1 1 calc R
C26 C 0.3753(4) 0.4077(6) 0.4113(5) 0.130(3) Uani 1 1 d .
H26A H 0.4135 0.3812 0.4155 0.195 Uiso 1 1 calc R
H26B H 0.3468 0.3516 0.4025 0.195 Uiso 1 1 calc R
H26C H 0.3843 0.4425 0.4582 0.195 Uiso 1 1 calc R
C27 C 0.3496(2) 0.8594(4) 0.3105(3) 0.0763(17) Uani 1 1 d .
H27A H 0.3080 0.8534 0.3048 0.092 Uiso 1 1 calc R
H27B H 0.3718 0.9123 0.3488 0.092 Uiso 1 1 calc R
C28 C 0.3431(4) 0.8938(7) 0.2387(5) 0.149(4) Uani 1 1 d .
H28A H 0.3839 0.9023 0.2436 0.224 Uiso 1 1 calc R
H28B H 0.3212 0.9587 0.2248 0.224 Uiso 1 1 calc R
H28C H 0.3197 0.8435 0.1995 0.224 Uiso 1 1 calc R
C30 C 0.2742(4) 0.8355(6) 0.0435(5) 0.116(3) Uiso 1 1 d .
C31 C 0.2163(4) 0.8331(6) -0.0080(5) 0.120(3) Uiso 1 1 d .
C32 C 0.3136(4) 0.7482(7) 0.0560(6) 0.128(3) Uiso 1 1 d .
C33 C 0.3810(10) 0.7589(15) 0.1212(12) 0.152(7) Uiso 0.50 1 d P
Cl1 Cl 0.24864(4) 0.85306(8) 0.40208(5) 0.0389(3) Uani 1 1 d .
Cl2 Cl 0.26343(5) 0.60687(8) 0.43908(6) 0.0429(3) Uani 1 1 d .
Cr1 Cr 0.21562(3) 0.69938(6) 0.31649(4) 0.0469(2) Uani 1 1 d .
Cr2 Cr 0.2500 0.7500 0.5000 0.0344(2) Uani 1 2 d S
N1 N 0.12046(15) 0.7096(4) 0.2918(2) 0.0636(12) Uani 1 1 d .
N2 N 0.28478(14) 0.6687(3) 0.28333(19) 0.0431(9) Uani 1 1 d .

loop_
_atom_site_aniso_label
_atom_site_aniso_U_11
_atom_site_aniso_U_22
_atom_site_aniso_U_33
_atom_site_aniso_U_23
_atom_site_aniso_U_13
_atom_site_aniso_U_12
C1 0.029(2) 0.095(4) 0.034(2) -0.010(2) 0.0145(18) -0.002(2)
C2 0.030(2) 0.127(5) 0.038(3) -0.022(3) 0.017(2) -0.006(3)
C3 0.030(2) 0.152(5) 0.037(3) -0.024(3) 0.010(2) -0.003(3)
C4 0.045(3) 0.126(5) 0.035(3) -0.020(3) 0.017(2) -0.002(3)
C5 0.045(3) 0.106(4) 0.033(2) -0.011(2) 0.022(2) 0.003(3)
C6 0.032(2) 0.083(3) 0.037(2) -0.008(2) 0.0199(19) -0.001(2)
C7 0.027(2) 0.154(5) 0.042(3) -0.024(3) 0.018(2) -0.007(3)
C8 0.033(2) 0.080(3) 0.033(2) 0.003(2) 0.0212(19) 0.009(2)
C9 0.023(2) 0.133(5) 0.032(2) -0.018(3) 0.0153(19) -0.006(3)
C10 0.023(2) 0.139(5) 0.031(2) -0.002(3) 0.0128(19) 0.006(3)
C11 0.037(2) 0.125(5) 0.043(3) -0.006(3) 0.022(2) 0.014(3)
C12 0.042(3) 0.135(5) 0.042(3) -0.010(3) 0.028(2) 0.008(3)
C13 0.030(2) 0.128(5) 0.034(2) -0.012(3) 0.018(2) -0.010(3)
C14 0.025(2) 0.125(5) 0.042(3) -0.025(3) 0.019(2) -0.016(2)
C15 0.068(4) 0.116(5) 0.081(4) -0.038(4) 0.056(3) -0.037(3)
C16 0.095(5) 0.162(7) 0.095(6) -0.008(5) 0.037(4) -0.069(5)
C17 0.040(3) 0.153(6) 0.043(3) 0.001(3) 0.022(2) 0.013(3)
C18 0.072(4) 0.169(8) 0.068(4) 0.004(4) 0.038(4) -0.013(4)
C19 0.0277(19) 0.080(3) 0.029(2) 0.004(2) 0.0163(17) 0.006(2)
C20 0.036(2) 0.087(4) 0.047(3) 0.014(2) 0.024(2) -0.003(2)
C21 0.037(3) 0.117(5) 0.052(3) 0.011(3) 0.021(2) -0.012(3)
C22 0.027(2) 0.137(6) 0.046(3) 0.007(3) 0.018(2) 0.004(3)
C23 0.043(3) 0.106(4) 0.041(3) 0.007(3) 0.021(2) 0.031(3)
C24 0.042(2) 0.074(3) 0.040(3) -0.002(2) 0.025(2) 0.013(2)
C25 0.059(3) 0.075(4) 0.059(3) -0.008(3) 0.030(3) 0.014(3)
C26 0.123(6) 0.092(5) 0.125(7) 0.031(5) 0.021(5) -0.002(5)
C27 0.060(3) 0.090(4) 0.086(4) 0.025(3) 0.041(3) 0.000(3)
C28 0.192(9) 0.150(8) 0.167(9) 0.085(7) 0.136(8) 0.065(7)
Cl1 0.0352(5) 0.0505(6) 0.0332(5) 0.0065(4) 0.0185(4) 0.0021(4)
Cl2 0.0479(6) 0.0439(6) 0.0449(6) -0.0054(5) 0.0288(5) -0.0009(4)
Cr1 0.0242(3) 0.0891(6) 0.0286(4) -0.0083(3) 0.0139(3) -0.0031(3)
Cr2 0.0311(5) 0.0434(5) 0.0288(5) -0.0004(4) 0.0147(4) -0.0001(4)
N1 0.0268(17) 0.135(4) 0.033(2) -0.019(2) 0.0177(16) -0.007(2)
N2 0.0245(16) 0.072(3) 0.0326(19) 0.0039(17) 0.0140(15) 0.0050(15)

loop_
_atom_type_symbol
_atom_type_description
_atom_type_scat_dispersion_real
_atom_type_scat_dispersion_imag
_atom_type_scat_source
C C 0.0033 0.0016 'International Tables Vol C Tables 4.2.6.8 and 6.1.1.4'
H H 0.0000 0.0000 'International Tables Vol C Tables 4.2.6.8 and 6.1.1.4'
N N 0.0061 0.0033 'International Tables Vol C Tables 4.2.6.8 and 6.1.1.4'
Cl Cl 0.1484 0.1585 'International Tables Vol C Tables 4.2.6.8 and 6.1.1.4'
Cr Cr 0.3209 0.6236 'International Tables Vol C Tables 4.2.6.8 and 6.1.1.4'

loop_
_geom_angle_atom_site_label_1
_geom_angle_atom_site_label_2
_geom_angle_atom_site_label_3
_geom_angle
_geom_angle_site_symmetry_1
_geom_angle_site_symmetry_3
C2 C1 C6 118.6(4) . .
C2 C1 Cr1 121.0(3) . .
C6 C1 Cr1 120.4(3) . .
C1 C2 C3 120.9(4) . .
C1 C2 C7 111.4(4) . .
C3 C2 C7 127.8(4) . .
C4 C3 C2 119.3(4) . .
C4 C3 H3 120.3 . .
C2 C3 H3 120.3 . .
C3 C4 C5 121.0(4) . .
C3 C4 H4 119.5 . .
C5 C4 H4 119.5 . .
C6 C5 C4 118.8(4) . .
C6 C5 H5 120.6 . .
C4 C5 H5 120.6 . .
C5 C6 C1 121.3(4) . .
C5 C6 C8 127.8(4) . .
C1 C6 C8 110.8(4) . .
N1 C7 C2 116.9(4) . .
N1 C7 H7 121.5 . .
C2 C7 H7 121.5 . .
N2 C8 C6 118.5(4) . .
N2 C8 H8 120.8 . .
C6 C8 H8 120.8 . .
C14 C9 C10 122.2(4) . .
C14 C9 N1 118.7(5) . .
C10 C9 N1 118.9(5) . .
C11 C10 C9 117.8(5) . .
C11 C10 C17 121.7(6) . .
C9 C10 C17 120.4(5) . .
C12 C11 C10 120.6(6) . .
C12 C11 H11 119.7 . .
C10 C11 H11 119.7 . .
C11 C12 C13 121.2(5) . .
C11 C12 H12 119.4 . .
C13 C12 H12 119.4 . .
C12 C13 C14 120.3(5) . .
C12 C13 H13 119.9 . .
C14 C13 H13 119.9 . .
C9 C14 C13 117.8(6) . .
C9 C14 C15 123.6(5) . .
C13 C14 C15 118.4(5) . .
C16 C15 C14 114.0(6) . .
C16 C15 H15A 108.8 . .
C14 C15 H15A 108.8 . .
C16 C15 H15B 108.8 . .
C14 C15 H15B 108.8 . .
H15A C15 H15B 107.6 . .
C15 C16 H16A 109.5 . .
C15 C16 H16B 109.5 . .
H16A C16 H16B 109.5 . .
C15 C16 H16C 109.5 . .
H16A C16 H16C 109.5 . .
H16B C16 H16C 109.5 . .
C10 C17 C18 116.5(5) . .
C10 C17 H17A 108.2 . .
C18 C17 H17A 108.2 . .
C10 C17 H17B 108.2 . .
C18 C17 H17B 108.2 . .
H17A C17 H17B 107.3 . .
C17 C18 H18A 109.5 . .
C17 C18 H18B 109.5 . .
H18A C18 H18B 109.5 . .
C17 C18 H18C 109.5 . .
H18A C18 H18C 109.5 . .
H18B C18 H18C 109.5 . .
C20 C19 C24 122.9(4) . .
C20 C19 N2 118.9(4) . .
C24 C19 N2 118.3(4) . .
C19 C20 C21 118.1(5) . .
C19 C20 C27 122.4(4) . .
C21 C20 C27 119.5(5) . .
C22 C21 C20 120.4(5) . .
C22 C21 H21 119.8 . .
C20 C21 H21 119.8 . .
C21 C22 C23 120.8(4) . .
C21 C22 H22 119.6 . .
C23 C22 H22 119.6 . .
C22 C23 C24 121.3(5) . .
C22 C23 H23 119.3 . .
C24 C23 H23 119.3 . .
C19 C24 C23 116.4(5) . .
C19 C24 C25 121.9(4) . .
C23 C24 C25 121.7(5) . .
C26 C25 C24 116.0(5) . .
C26 C25 H25A 108.3 . .
C24 C25 H25A 108.3 . .
C26 C25 H25B 108.3 . .
C24 C25 H25B 108.3 . .
H25A C25 H25B 107.4 . .
C25 C26 H26A 109.5 . .
C25 C26 H26B 109.5 . .
H26A C26 H26B 109.5 . .
C25 C26 H26C 109.5 . .
H26A C26 H26C 109.5 . .
H26B C26 H26C 109.5 . .
C28 C27 C20 116.3(6) . .
C28 C27 H27A 108.2 . .
C20 C27 H27A 108.2 . .
C28 C27 H27B 108.2 . .
C20 C27 H27B 108.2 . .
H27A C27 H27B 107.4 . .
C27 C28 H28A 109.5 . .
C27 C28 H28B 109.5 . .
H28A C28 H28B 109.5 . .
C27 C28 H28C 109.5 . .
H28A C28 H28C 109.5 . .
H28B C28 H28C 109.5 . .
C31 C30 C32 120.6(8) . .
C30 C31 C32 125.7(8) . 7_565
C31 C32 C30 113.7(8) 7_565 .
C31 C32 C33 130.6(11) 7_565 .
C30 C32 C33 115.7(11) . .
Cr2 Cl1 Cr1 89.09(4) . .
Cr2 Cl2 Cr1 90.67(4) . .
C1 Cr1 N1 75.54(15) . .
C1 Cr1 N2 76.21(14) . .
N1 Cr1 N2 151.74(13) . .
C1 Cr1 Cl2 137.63(16) . .
N1 Cr1 Cl2 101.17(11) . .
N2 Cr1 Cl2 98.96(9) . .
C1 Cr1 Cl1 139.37(15) . .
N1 Cr1 Cl1 93.40(11) . .
N2 Cr1 Cl1 108.78(10) . .
Cl2 Cr1 Cl1 82.52(4) . .
Cl2 Cr2 Cl2 180.0 . 7_566
Cl2 Cr2 Cl1 88.02(4) . .
Cl2 Cr2 Cl1 91.98(4) 7_566 .
Cl2 Cr2 Cl1 91.98(4) . 7_566
Cl2 Cr2 Cl1 88.02(4) 7_566 7_566
Cl1 Cr2 Cl1 180.0 . 7_566
C7 N1 C9 119.5(4) . .
C7 N1 Cr1 115.1(3) . .
C9 N1 Cr1 124.9(3) . .
C8 N2 C19 115.8(3) . .
C8 N2 Cr1 114.0(3) . .
C19 N2 Cr1 130.1(3) . .

loop_
_geom_bond_atom_site_label_1
_geom_bond_atom_site_label_2
_geom_bond_distance
_geom_bond_site_symmetry_2
C1 C2 1.390(6) .
C1 C6 1.399(6) .
C1 Cr1 1.985(4) .
C2 C3 1.395(6) .
C2 C7 1.460(6) .
C3 C4 1.384(6) .
C3 H3 0.9500 .
C4 C5 1.394(6) .
C4 H4 0.9500 .
C5 C6 1.387(6) .
C5 H5 0.9500 .
C6 C8 1.459(5) .
C7 N1 1.289(6) .
C7 H7 0.9500 .
C8 N2 1.281(5) .
C8 H8 0.9500 .
C9 C14 1.393(8) .
C9 C10 1.400(8) .
C9 N1 1.443(5) .
C10 C11 1.397(6) .
C10 C17 1.504(8) .
C11 C12 1.370(8) .
C11 H11 0.9500 .
C12 C13 1.375(8) .
C12 H12 0.9500 .
C13 C14 1.405(6) .
C13 H13 0.9500 .
C14 C15 1.508(8) .
C15 C16 1.508(7) .
C15 H15A 0.9900 .
C15 H15B 0.9900 .
C16 H16A 0.9800 .
C16 H16B 0.9800 .
C16 H16C 0.9800 .
C17 C18 1.528(9) .
C17 H17A 0.9900 .
C17 H17B 0.9900 .
C18 H18A 0.9800 .
C18 H18B 0.9800 .
C18 H18C 0.9800 .
C19 C20 1.387(6) .
C19 C24 1.400(6) .
C19 N2 1.453(5) .
C20 C21 1.399(6) .
C20 C27 1.506(7) .
C21 C22 1.367(8) .
C21 H21 0.9500 .
C22 C23 1.377(8) .
C22 H22 0.9500 .
C23 C24 1.404(6) .
C23 H23 0.9500 .
C24 C25 1.500(7) .
C25 C26 1.485(8) .
C25 H25A 0.9900 .
C25 H25B 0.9900 .
C26 H26A 0.9800 .
C26 H26B 0.9800 .
C26 H26C 0.9800 .
C27 C28 1.460(9) .
C27 H27A 0.9900 .
C27 H27B 0.9900 .
C28 H28A 0.9800 .
C28 H28B 0.9800 .
C28 H28C 0.9800 .
C30 C31 1.304(10) .
C30 C32 1.456(10) .
C31 C32 1.395(11) 7_565
C32 C31 1.395(11) 7_565
C32 C33 1.56(2) .
Cl1 Cr2 2.3992(9) .
Cl1 Cr1 2.5336(13) .
Cl2 Cr2 2.3723(10) .
Cl2 Cr1 2.4933(13) .
Cr1 N1 2.178(3) .
Cr1 N2 2.179(3) .
Cr2 Cl2 2.3723(10) 7_566
Cr2 Cl1 2.3992(9) 7_566

loop_
_geom_torsion_atom_site_label_1
_geom_torsion_atom_site_label_2
_geom_torsion_atom_site_label_3
_geom_torsion_atom_site_label_4
_geom_torsion
_geom_torsion_site_symmetry_4
C6 C1 C2 C3 -1.2(9) .
Cr1 C1 C2 C3 179.6(5) .
C6 C1 C2 C7 179.6(5) .
Cr1 C1 C2 C7 0.5(7) .
C1 C2 C3 C4 1.3(10) .
C7 C2 C3 C4 -179.7(6) .
C2 C3 C4 C5 0.1(10) .
C3 C4 C5 C6 -1.4(9) .
C4 C5 C6 C1 1.4(8) .
C4 C5 C6 C8 -178.9(5) .
C2 C1 C6 C5 -0.1(8) .
Cr1 C1 C6 C5 179.0(4) .
C2 C1 C6 C8 -179.8(5) .
Cr1 C1 C6 C8 -0.7(6) .
C1 C2 C7 N1 -3.3(8) .
C3 C2 C7 N1 177.6(6) .
C5 C6 C8 N2 179.5(5) .
C1 C6 C8 N2 -0.8(6) .
C14 C9 C10 C11 0.4(6) .
N1 C9 C10 C11 -174.0(4) .
C14 C9 C10 C17 179.0(4) .
N1 C9 C10 C17 4.7(6) .
C9 C10 C11 C12 0.8(7) .
C17 C10 C11 C12 -177.8(4) .
C10 C11 C12 C13 -0.8(7) .
C11 C12 C13 C14 -0.5(7) .
C10 C9 C14 C13 -1.6(6) .
N1 C9 C14 C13 172.8(4) .
C10 C9 C14 C15 174.7(4) .
N1 C9 C14 C15 -11.0(6) .
C12 C13 C14 C9 1.6(6) .
C12 C13 C14 C15 -174.9(4) .
C9 C14 C15 C16 -97.5(6) .
C13 C14 C15 C16 78.8(6) .
C11 C10 C17 C18 16.1(7) .
C9 C10 C17 C18 -162.5(4) .
C24 C19 C20 C21 3.3(7) .
N2 C19 C20 C21 -176.2(4) .
C24 C19 C20 C27 -178.7(4) .
N2 C19 C20 C27 1.7(6) .
C19 C20 C21 C22 -0.4(7) .
C27 C20 C21 C22 -178.4(5) .
C20 C21 C22 C23 -2.0(8) .
C21 C22 C23 C24 1.5(8) .
C20 C19 C24 C23 -3.7(6) .
N2 C19 C24 C23 175.8(4) .
C20 C19 C24 C25 175.7(4) .
N2 C19 C24 C25 -4.8(6) .
C22 C23 C24 C19 1.3(7) .
C22 C23 C24 C25 -178.1(4) .
C19 C24 C25 C26 -144.6(6) .
C23 C24 C25 C26 34.7(7) .
C19 C20 C27 C28 -95.8(7) .
C21 C20 C27 C28 82.1(8) .
C32 C30 C31 C32 -1.0(17) 7_565
C31 C30 C32 C31 0.9(15) 7_565
C31 C30 C32 C33 -177.6(11) .
C2 C1 Cr1 N1 1.3(4) .
C6 C1 Cr1 N1 -177.8(5) .
C2 C1 Cr1 N2 -179.7(5) .
C6 C1 Cr1 N2 1.2(4) .
C2 C1 Cr1 Cl2 92.1(5) .
C6 C1 Cr1 Cl2 -87.0(4) .
C2 C1 Cr1 Cl1 -76.8(5) .
C6 C1 Cr1 Cl1 104.1(4) .
Cr2 Cl2 Cr1 C1 -149.89(17) .
Cr2 Cl2 Cr1 N1 -69.17(12) .
Cr2 Cl2 Cr1 N2 130.78(10) .
Cr2 Cl2 Cr1 Cl1 22.84(3) .
Cr2 Cl1 Cr1 C1 149.90(18) .
Cr2 Cl1 Cr1 N1 78.26(12) .
Cr2 Cl1 Cr1 N2 -119.54(10) .
Cr2 Cl1 Cr1 Cl2 -22.57(3) .
Cr1 Cl2 Cr2 Cl2 91(100) 7_566
Cr1 Cl2 Cr2 Cl1 -23.99(4) .
Cr1 Cl2 Cr2 Cl1 156.00(4) 7_566
Cr1 Cl1 Cr2 Cl2 23.59(3) .
Cr1 Cl1 Cr2 Cl2 -156.41(3) 7_566
Cr1 Cl1 Cr2 Cl1 -74(91) 7_566
C2 C7 N1 C9 176.9(5) .
C2 C7 N1 Cr1 4.3(7) .
C14 C9 N1 C7 106.9(6) .
C10 C9 N1 C7 -78.6(7) .
C14 C9 N1 Cr1 -81.4(5) .
C10 C9 N1 Cr1 93.2(5) .
C1 Cr1 N1 C7 -3.1(5) .
N2 Cr1 N1 C7 -5.1(7) .
Cl2 Cr1 N1 C7 -139.7(4) .
Cl1 Cr1 N1 C7 137.3(4) .
C1 Cr1 N1 C9 -175.1(5) .
N2 Cr1 N1 C9 -177.1(4) .
Cl2 Cr1 N1 C9 48.2(5) .
Cl1 Cr1 N1 C9 -34.8(5) .
C6 C8 N2 C19 179.3(4) .
C6 C8 N2 Cr1 1.7(5) .
C20 C19 N2 C8 98.7(5) .
C24 C19 N2 C8 -80.8(5) .
C20 C19 N2 Cr1 -84.2(5) .
C24 C19 N2 Cr1 96.2(4) .
C1 Cr1 N2 C8 -1.6(3) .
N1 Cr1 N2 C8 0.4(5) .
Cl2 Cr1 N2 C8 135.4(3) .
Cl1 Cr1 N2 C8 -139.5(3) .
C1 Cr1 N2 C19 -178.7(4) .
N1 Cr1 N2 C19 -176.7(4) .
Cl2 Cr1 N2 C19 -41.7(4) .
Cl1 Cr1 N2 C19 43.4(4) .
